data_4331064
loop_
_publ_author_name
'Vitaly Nesterov'
'Gregor Schnakenburg'
'Arturo Espinosa'
'Rainer Streubel'

_publ_contact_author_address
;
University of Bonn
Institute of Inorganic Chemistry
Gerhard-Domagk-Strasse 1
53121 Bonn
Germany
;
_publ_contact_author_email r.streubel@uni-bonn.de
_publ_contact_author_fax '049 228 73-9616'
_publ_contact_author_name 'Streubel, Rainer'
_publ_contact_author_phone '049 228 73-5345'
_publ_section_title
;
 Synthesis and Reactions of the First Room Temperature Stable Li/Cl
 Phosphinidenoid Complex
;
_journal_name_full 'Inorganic Chemistry'
_journal_page_first 12343
_journal_page_last 12349
_journal_paper_doi 10.1021/ic301652u
_journal_volume 51
_journal_year 2012
_chemical_formula_moiety 'C31 H21 O6 P W'
_chemical_formula_sum 'C31 H21 O6 P W'
_chemical_formula_weight 704.30
_chemical_name_systematic
; 
 ? 
;
_space_group_IT_number 14
_symmetry_cell_setting monoclinic
_symmetry_space_group_name_Hall '-P 2ybc'
_symmetry_space_group_name_H-M 'P 1 21/c 1'
_atom_sites_solution_hydrogens geom
_atom_sites_solution_primary direct
_atom_sites_solution_secondary difmap
_audit_creation_method SHELXL-97
_cell_angle_alpha 90.00
_cell_angle_beta 113.3350(10)
_cell_angle_gamma 90.00
_cell_formula_units_Z 4
_cell_length_a 18.6553(6)
_cell_length_b 9.4464(3)
_cell_length_c 16.6844(5)
_cell_measurement_reflns_used 8188
_cell_measurement_temperature 100(2)
_cell_measurement_theta_max 29.15
_cell_measurement_theta_min 3.01
_cell_volume 2699.72(15)
_computing_cell_refinement 'Bruker SAINT'
_computing_data_collection 'Bruker APEX2'
_computing_data_reduction 'Bruker SAINT'
_computing_molecular_graphics 'Bruker SHELXTL'
_computing_publication_material 'Bruker SHELXTL'
_computing_structure_refinement 'SHELXL-97 (Sheldrick, 2008)'
_computing_structure_solution 'SHELXS-97 (Sheldrick, 2008)'
_diffrn_ambient_temperature 100(2)
_diffrn_measured_fraction_theta_full 0.994
_diffrn_measured_fraction_theta_max 0.994
_diffrn_measurement_device_type 'Bruker X8-KappaApexII'
_diffrn_measurement_method '\f and \w CCD rotation images, thin slices'
_diffrn_radiation_monochromator graphite
_diffrn_radiation_source 'fine-focus sealed tube'
_diffrn_radiation_type MoK\a
_diffrn_radiation_wavelength 0.71073
_diffrn_reflns_av_R_equivalents 0.0283
_diffrn_reflns_av_sigmaI/netI 0.0288
_diffrn_reflns_limit_h_max 24
_diffrn_reflns_limit_h_min -24
_diffrn_reflns_limit_k_max 12
_diffrn_reflns_limit_k_min -12
_diffrn_reflns_limit_l_max 22
_diffrn_reflns_limit_l_min -21
_diffrn_reflns_number 19506
_diffrn_reflns_theta_full 28.00
_diffrn_reflns_theta_max 28.00
_diffrn_reflns_theta_min 3.09
_diffrn_standards_number 0
_exptl_absorpt_coefficient_mu 4.382
_exptl_absorpt_correction_T_max 0.8442
_exptl_absorpt_correction_T_min 0.3436
_exptl_absorpt_correction_type empirical
_exptl_absorpt_process_details 'Sadabs (2009/2), Bruker AXS, 2009'
_exptl_crystal_colour colourless
_exptl_crystal_density_diffrn 1.733
_exptl_crystal_description block
_exptl_crystal_F_000 1376
_exptl_crystal_size_max 0.31
_exptl_crystal_size_mid 0.15
_exptl_crystal_size_min 0.04
_refine_diff_density_max 0.908
_refine_diff_density_min -0.650
_refine_diff_density_rms 0.091
_refine_ls_extinction_method none
_refine_ls_goodness_of_fit_ref 1.014
_refine_ls_hydrogen_treatment constr
_refine_ls_matrix_type full
_refine_ls_number_parameters 352
_refine_ls_number_reflns 6481
_refine_ls_number_restraints 1
_refine_ls_restrained_S_all 1.015
_refine_ls_R_factor_all 0.0242
_refine_ls_R_factor_gt 0.0194
_refine_ls_shift/su_max 0.005
_refine_ls_shift/su_mean 0.000
_refine_ls_structure_factor_coef Fsqd
_refine_ls_weighting_details 'calc w=1/[\s^2^(Fo^2^)+(0.0209P)^2^+0.6307P] where P=(Fo^2^+2Fc^2^)/3'
_refine_ls_weighting_scheme calc
_refine_ls_wR_factor_gt 0.0434
_refine_ls_wR_factor_ref 0.0453
_reflns_number_gt 5746
_reflns_number_total 6481
_reflns_threshold_expression >2sigma(I)
_cod_data_source_file ic301652u_si_002_4.cif
_cod_data_source_block Greg1781f
_cod_original_sg_symbol_H-M 'P 21/c'
_cod_database_code 4331064

loop_
_symmetry_equiv_pos_as_xyz
'x, y, z'
'-x, y+1/2, -z+1/2'
'-x, -y, -z'
'x, -y-1/2, z-1/2'

loop_
_atom_site_label
_atom_site_type_symbol
_atom_site_fract_x
_atom_site_fract_y
_atom_site_fract_z
_atom_site_U_iso_or_equiv
_atom_site_adp_type
_atom_site_occupancy
_atom_site_symmetry_multiplicity
_atom_site_calc_flag
_atom_site_refinement_flags
C1 C 0.72961(13) 0.7498(2) 0.74481(14) 0.0135(4) Uani 1 1 d .
H1 H 0.7351 0.8294 0.7863 0.016 Uiso 1 1 calc R
C2 C 0.66738(14) 0.6447(2) 0.73650(14) 0.0145(4) Uani 1 1 d .
C3 C 0.68409(14) 0.5002(2) 0.74687(14) 0.0186(5) Uani 1 1 d .
H3 H 0.7356 0.4678 0.7593 0.022 Uiso 1 1 calc R
C4 C 0.62545(16) 0.4037(3) 0.73906(15) 0.0216(5) Uani 1 1 d .
H4 H 0.6371 0.3055 0.7463 0.026 Uiso 1 1 calc R
C5 C 0.55006(15) 0.4501(3) 0.72078(15) 0.0224(5) Uani 1 1 d .
H5 H 0.5100 0.3836 0.7147 0.027 Uiso 1 1 calc R
C6 C 0.53309(15) 0.5942(3) 0.71130(15) 0.0213(5) Uani 1 1 d .
H6 H 0.4816 0.6261 0.6994 0.026 Uiso 1 1 calc R
C7 C 0.59144(14) 0.6917(2) 0.71927(15) 0.0170(5) Uani 1 1 d .
H7 H 0.5798 0.7900 0.7130 0.020 Uiso 1 1 calc R
C8 C 0.80774(13) 0.9701(2) 0.68008(13) 0.0115(4) Uani 1 1 d .
C9 C 0.74063(14) 1.0534(2) 0.61030(14) 0.0145(4) Uani 1 1 d .
C10 C 0.67033(14) 1.0699(2) 0.62130(15) 0.0180(5) Uani 1 1 d .
H10 H 0.6659 1.0326 0.6721 0.022 Uiso 1 1 calc R
C11 C 0.60691(15) 1.1397(3) 0.55928(17) 0.0231(5) Uani 1 1 d .
H11 H 0.5598 1.1505 0.5679 0.028 Uiso 1 1 calc R
C12 C 0.61289(16) 1.1937(3) 0.48482(17) 0.0265(6) Uani 1 1 d .
H12 H 0.5701 1.2426 0.4426 0.032 Uiso 1 1 calc R
C13 C 0.68119(16) 1.1761(2) 0.47212(15) 0.0228(5) Uani 1 1 d .
H13 H 0.6849 1.2126 0.4208 0.027 Uiso 1 1 calc R
C14 C 0.74501(15) 1.1052(2) 0.53407(15) 0.0177(5) Uani 1 1 d .
H14 H 0.7914 1.0922 0.5242 0.021 Uiso 1 1 calc R
C15 C 0.82812(13) 1.0294(2) 0.77311(14) 0.0133(4) Uani 1 1 d .
C16 C 0.80666(13) 1.1666(2) 0.78624(14) 0.0149(4) Uani 1 1 d .
H16 H 0.7759 1.2225 0.7374 0.018 Uiso 1 1 calc R
C17 C 0.82979(14) 1.2221(3) 0.86992(15) 0.0179(5) Uani 1 1 d .
H17 H 0.8143 1.3152 0.8776 0.021 Uiso 1 1 calc R
C18 C 0.87534(15) 1.1427(3) 0.94241(15) 0.0202(5) Uani 1 1 d .
H18 H 0.8909 1.1807 0.9995 0.024 Uiso 1 1 calc R
C19 C 0.89766(14) 1.0072(3) 0.93003(14) 0.0191(5) Uani 1 1 d .
H19 H 0.9284 0.9517 0.9791 0.023 Uiso 1 1 calc R
C20 C 0.87543(14) 0.9519(2) 0.84624(14) 0.0173(5) Uani 1 1 d .
H20 H 0.8927 0.8602 0.8387 0.021 Uiso 1 1 calc R
C21 C 0.88440(13) 0.9659(2) 0.66652(14) 0.0148(4) Uani 1 1 d .
C22 C 0.91855(14) 1.0938(3) 0.65748(15) 0.0193(5) Uani 1 1 d .
H22 H 0.8933 1.1807 0.6585 0.023 Uiso 1 1 calc R
C23 C 0.98864(15) 1.0955(3) 0.64703(17) 0.0239(5) Uani 1 1 d .
H23 H 1.0104 1.1832 0.6400 0.029 Uiso 1 1 calc R
C24 C 1.02740(15) 0.9700(3) 0.64668(17) 0.0248(5) Uani 1 1 d .
H24 H 1.0748 0.9715 0.6380 0.030 Uiso 1 1 calc R
C25 C 0.99625(15) 0.8425(3) 0.65909(16) 0.0215(5) Uani 1 1 d .
H25 H 1.0231 0.7564 0.6608 0.026 Uiso 1 1 calc R
C26 C 0.92513(14) 0.8412(2) 0.66907(15) 0.0163(5) Uani 1 1 d .
H26 H 0.9043 0.7535 0.6777 0.020 Uiso 1 1 calc R
C27 C 0.68439(14) 0.5526(2) 0.40561(15) 0.0168(5) Uani 1 1 d .
C28 C 0.79090(14) 0.7809(3) 0.47565(14) 0.0171(5) Uani 1 1 d .
C29 C 0.62790(15) 0.8096(2) 0.45286(15) 0.0181(5) Uani 1 1 d U
C30 C 0.63191(15) 0.5554(3) 0.53796(14) 0.0185(5) Uani 1 1 d .
C31 C 0.79973(15) 0.5206(3) 0.58232(15) 0.0209(5) Uani 1 1 d .
O1 O 0.80337(9) 0.69011(16) 0.74802(10) 0.0145(3) Uani 1 1 d .
O2 O 0.66488(10) 0.48460(18) 0.34328(10) 0.0209(4) Uani 1 1 d .
O3 O 0.82925(11) 0.84317(18) 0.44902(11) 0.0239(4) Uani 1 1 d .
O4 O 0.57563(11) 0.8800(2) 0.41733(11) 0.0261(4) Uani 1 1 d U
O5 O 0.58072(11) 0.4931(2) 0.54175(11) 0.0269(4) Uani 1 1 d .
O6 O 0.84503(12) 0.4397(2) 0.62168(12) 0.0339(5) Uani 1 1 d .
P1 P 0.76057(3) 0.78854(6) 0.65854(3) 0.01186(11) Uani 1 1 d .
W1 W 0.716406(5) 0.667401(9) 0.515007(5) 0.01284(3) Uani 1 1 d .

loop_
_atom_site_aniso_label
_atom_site_aniso_U_11
_atom_site_aniso_U_22
_atom_site_aniso_U_33
_atom_site_aniso_U_23
_atom_site_aniso_U_13
_atom_site_aniso_U_12
C1 0.0126(11) 0.0151(11) 0.0145(10) 0.0004(8) 0.0070(8) 0.0008(9)
C2 0.0149(11) 0.0190(11) 0.0104(9) 0.0015(8) 0.0058(8) -0.0027(9)
C3 0.0194(12) 0.0192(11) 0.0164(10) 0.0043(9) 0.0063(9) 0.0021(10)
C4 0.0294(14) 0.0164(11) 0.0204(11) 0.0027(9) 0.0115(10) -0.0033(10)
C5 0.0257(13) 0.0247(12) 0.0188(11) 0.0008(10) 0.0109(10) -0.0088(11)
C6 0.0170(12) 0.0285(13) 0.0201(11) -0.0001(10) 0.0090(10) -0.0020(10)
C7 0.0178(12) 0.0177(11) 0.0170(10) -0.0001(9) 0.0084(9) -0.0006(9)
C8 0.0117(10) 0.0110(10) 0.0111(9) 0.0004(8) 0.0037(8) 0.0004(8)
C9 0.0175(11) 0.0107(10) 0.0141(10) 0.0001(8) 0.0049(9) 0.0007(9)
C10 0.0169(12) 0.0190(11) 0.0172(10) 0.0002(9) 0.0060(9) 0.0005(9)
C11 0.0158(12) 0.0238(13) 0.0256(12) -0.0027(10) 0.0040(10) 0.0065(10)
C12 0.0261(14) 0.0235(13) 0.0207(12) 0.0028(10) -0.0007(10) 0.0080(11)
C13 0.0311(14) 0.0200(12) 0.0138(10) 0.0042(9) 0.0052(10) 0.0023(11)
C14 0.0213(12) 0.0144(11) 0.0166(10) -0.0012(9) 0.0066(9) -0.0007(10)
C15 0.0106(10) 0.0166(11) 0.0138(9) -0.0027(8) 0.0061(8) -0.0021(8)
C16 0.0128(11) 0.0175(11) 0.0155(10) 0.0003(9) 0.0067(9) 0.0000(9)
C17 0.0200(12) 0.0177(11) 0.0202(11) -0.0031(9) 0.0125(10) -0.0009(10)
C18 0.0196(12) 0.0287(13) 0.0131(10) -0.0045(9) 0.0074(9) -0.0085(10)
C19 0.0168(11) 0.0238(12) 0.0148(10) 0.0008(10) 0.0044(9) -0.0038(10)
C20 0.0154(11) 0.0172(11) 0.0176(10) -0.0007(9) 0.0048(9) -0.0014(9)
C21 0.0112(10) 0.0192(11) 0.0125(9) -0.0015(8) 0.0032(8) -0.0016(9)
C22 0.0199(12) 0.0171(11) 0.0211(11) 0.0008(9) 0.0084(10) -0.0008(10)
C23 0.0195(13) 0.0250(13) 0.0304(13) 0.0014(11) 0.0131(11) -0.0073(11)
C24 0.0160(12) 0.0335(14) 0.0290(13) 0.0004(11) 0.0132(10) -0.0014(11)
C25 0.0167(12) 0.0246(12) 0.0236(12) -0.0006(10) 0.0085(10) 0.0038(10)
C26 0.0149(11) 0.0177(11) 0.0177(10) 0.0010(9) 0.0079(9) 0.0002(9)
C27 0.0163(11) 0.0179(11) 0.0186(10) 0.0027(9) 0.0095(9) -0.0016(9)
C28 0.0181(12) 0.0192(11) 0.0142(10) -0.0050(9) 0.0065(9) 0.0004(10)
C29 0.0209(12) 0.0205(11) 0.0156(10) -0.0020(9) 0.0103(9) -0.0027(9)
C30 0.0225(13) 0.0202(11) 0.0119(10) -0.0018(9) 0.0059(9) 0.0005(10)
C31 0.0274(13) 0.0206(12) 0.0158(10) -0.0035(9) 0.0097(10) 0.0007(11)
O1 0.0123(8) 0.0180(8) 0.0136(7) 0.0018(6) 0.0057(6) 0.0033(6)
O2 0.0257(9) 0.0217(9) 0.0162(7) -0.0041(7) 0.0093(7) -0.0042(7)
O3 0.0269(10) 0.0284(10) 0.0207(8) -0.0028(7) 0.0140(8) -0.0066(8)
O4 0.0206(9) 0.0316(10) 0.0218(9) 0.0006(8) 0.0038(7) 0.0061(8)
O5 0.0237(10) 0.0351(10) 0.0233(8) -0.0022(8) 0.0108(7) -0.0099(8)
O6 0.0438(13) 0.0291(10) 0.0228(9) 0.0023(8) 0.0068(9) 0.0167(9)
P1 0.0119(3) 0.0135(3) 0.0112(2) 0.0003(2) 0.0056(2) 0.0005(2)
W1 0.01419(5) 0.01417(5) 0.01107(5) -0.00103(3) 0.00597(3) -0.00054(4)

loop_
_atom_type_symbol
_atom_type_description
_atom_type_scat_dispersion_real
_atom_type_scat_dispersion_imag
_atom_type_scat_source
C C 0.0033 0.0016 'International Tables Vol C Tables 4.2.6.8 and 6.1.1.4'
H H 0.0000 0.0000 'International Tables Vol C Tables 4.2.6.8 and 6.1.1.4'
O O 0.0106 0.0060 'International Tables Vol C Tables 4.2.6.8 and 6.1.1.4'
P P 0.1023 0.0942 'International Tables Vol C Tables 4.2.6.8 and 6.1.1.4'
W W -0.8490 6.8722 'International Tables Vol C Tables 4.2.6.8 and 6.1.1.4'

loop_
_geom_angle_atom_site_label_1
_geom_angle_atom_site_label_2
_geom_angle_atom_site_label_3
_geom_angle
O1 C1 C2 115.54(18)
O1 C1 P1 60.74(10)
C2 C1 P1 123.30(16)
O1 C1 H1 115.3
C2 C1 H1 115.3
P1 C1 H1 115.3
C3 C2 C7 119.6(2)
C3 C2 C1 120.8(2)
C7 C2 C1 119.6(2)
C4 C3 C2 120.1(2)
C4 C3 H3 120.0
C2 C3 H3 120.0
C5 C4 C3 120.4(2)
C5 C4 H4 119.8
C3 C4 H4 119.8
C4 C5 C6 119.9(2)
C4 C5 H5 120.0
C6 C5 H5 120.0
C7 C6 C5 120.1(2)
C7 C6 H6 119.9
C5 C6 H6 119.9
C6 C7 C2 119.9(2)
C6 C7 H7 120.0
C2 C7 H7 120.0
C21 C8 C9 115.23(18)
C21 C8 C15 106.49(17)
C9 C8 C15 112.01(17)
C21 C8 P1 109.81(14)
C9 C8 P1 98.11(14)
C15 C8 P1 115.35(15)
C14 C9 C10 118.4(2)
C14 C9 C8 122.9(2)
C10 C9 C8 118.58(19)
C11 C10 C9 121.3(2)
C11 C10 H10 119.4
C9 C10 H10 119.4
C12 C11 C10 119.6(3)
C12 C11 H11 120.2
C10 C11 H11 120.2
C13 C12 C11 120.0(2)
C13 C12 H12 120.0
C11 C12 H12 120.0
C12 C13 C14 120.7(2)
C12 C13 H13 119.7
C14 C13 H13 119.7
C9 C14 C13 120.1(2)
C9 C14 H14 120.0
C13 C14 H14 120.0
C20 C15 C16 118.0(2)
C20 C15 C8 120.35(19)
C16 C15 C8 121.32(19)
C17 C16 C15 120.8(2)
C17 C16 H16 119.6
C15 C16 H16 119.6
C16 C17 C18 120.6(2)
C16 C17 H17 119.7
C18 C17 H17 119.7
C19 C18 C17 119.0(2)
C19 C18 H18 120.5
C17 C18 H18 120.5
C18 C19 C20 120.6(2)
C18 C19 H19 119.7
C20 C19 H19 119.7
C19 C20 C15 121.0(2)
C19 C20 H20 119.5
C15 C20 H20 119.5
C26 C21 C22 117.8(2)
C26 C21 C8 123.1(2)
C22 C21 C8 118.9(2)
C23 C22 C21 121.0(2)
C23 C22 H22 119.5
C21 C22 H22 119.5
C22 C23 C24 120.6(2)
C22 C23 H23 119.7
C24 C23 H23 119.7
C25 C24 C23 119.4(2)
C25 C24 H24 120.3
C23 C24 H24 120.3
C24 C25 C26 119.9(2)
C24 C25 H25 120.1
C26 C25 H25 120.1
C21 C26 C25 121.3(2)
C21 C26 H26 119.4
C25 C26 H26 119.4
O2 C27 W1 178.4(2)
O3 C28 W1 176.11(19)
O4 C29 W1 175.1(2)
O5 C30 W1 173.04(19)
O6 C31 W1 177.8(2)
C1 O1 P1 69.14(11)
O1 P1 C1 50.12(9)
O1 P1 C8 108.22(9)
C1 P1 C8 107.83(10)
O1 P1 W1 117.67(6)
C1 P1 W1 126.35(8)
C8 P1 W1 123.48(7)
C27 W1 C31 91.18(9)
C27 W1 C30 85.24(9)
C31 W1 C30 91.19(10)
C27 W1 C28 89.24(9)
C31 W1 C28 93.78(10)
C30 W1 C28 172.65(8)
C27 W1 C29 90.23(9)
C31 W1 C29 175.57(10)
C30 W1 C29 84.75(9)
C28 W1 C29 90.43(9)
C27 W1 P1 174.54(7)
C31 W1 P1 83.89(6)
C30 W1 P1 92.49(6)
C28 W1 P1 93.42(6)
C29 W1 P1 94.51(6)

loop_
_geom_bond_atom_site_label_1
_geom_bond_atom_site_label_2
_geom_bond_distance
C1 O1 1.468(3)
C1 C2 1.492(3)
C1 P1 1.788(2)
C1 H1 1.0000
C2 C3 1.395(3)
C2 C7 1.401(3)
C3 C4 1.390(3)
C3 H3 0.9500
C4 C5 1.387(4)
C4 H4 0.9500
C5 C6 1.393(4)
C5 H5 0.9500
C6 C7 1.391(3)
C6 H6 0.9500
C7 H7 0.9500
C8 C21 1.534(3)
C8 C9 1.545(3)
C8 C15 1.549(3)
C8 P1 1.896(2)
C9 C14 1.395(3)
C9 C10 1.403(3)
C10 C11 1.392(3)
C10 H10 0.9500
C11 C12 1.387(4)
C11 H11 0.9500
C12 C13 1.382(4)
C12 H12 0.9500
C13 C14 1.400(3)
C13 H13 0.9500
C14 H14 0.9500
C15 C20 1.396(3)
C15 C16 1.399(3)
C16 C17 1.391(3)
C16 H16 0.9500
C17 C18 1.391(3)
C17 H17 0.9500
C18 C19 1.386(3)
C18 H18 0.9500
C19 C20 1.393(3)
C19 H19 0.9500
C20 H20 0.9500
C21 C26 1.394(3)
C21 C22 1.402(3)
C22 C23 1.386(3)
C22 H22 0.9500
C23 C24 1.390(4)
C23 H23 0.9500
C24 C25 1.388(4)
C24 H24 0.9500
C25 C26 1.401(3)
C25 H25 0.9500
C26 H26 0.9500
C27 O2 1.152(3)
C27 W1 2.000(2)
C28 O3 1.143(3)
C28 W1 2.058(2)
C29 O4 1.134(3)
C29 W1 2.061(2)
C30 O5 1.144(3)
C30 W1 2.056(3)
C31 O6 1.136(3)
C31 W1 2.054(3)
O1 P1 1.6692(16)
P1 W1 2.4820(6)

loop_
_geom_torsion_atom_site_label_1
_geom_torsion_atom_site_label_2
_geom_torsion_atom_site_label_3
_geom_torsion_atom_site_label_4
_geom_torsion
O1 C1 C2 C3 10.8(3)
P1 C1 C2 C3 81.3(2)
O1 C1 C2 C7 -170.07(19)
P1 C1 C2 C7 -99.6(2)
C7 C2 C3 C4 0.8(3)
C1 C2 C3 C4 179.9(2)
C2 C3 C4 C5 0.1(3)
C3 C4 C5 C6 -0.8(4)
C4 C5 C6 C7 0.6(4)
C5 C6 C7 C2 0.3(3)
C3 C2 C7 C6 -1.0(3)
C1 C2 C7 C6 179.9(2)
C21 C8 C9 C14 8.4(3)
C15 C8 C9 C14 130.3(2)
P1 C8 C9 C14 -108.1(2)
C21 C8 C9 C10 -175.86(19)
C15 C8 C9 C10 -53.9(3)
P1 C8 C9 C10 67.7(2)
C14 C9 C10 C11 -1.9(3)
C8 C9 C10 C11 -177.9(2)
C9 C10 C11 C12 0.3(4)
C10 C11 C12 C13 0.9(4)
C11 C12 C13 C14 -0.5(4)
C10 C9 C14 C13 2.3(3)
C8 C9 C14 C13 178.0(2)
C12 C13 C14 C9 -1.1(4)
C21 C8 C15 C20 -66.4(3)
C9 C8 C15 C20 166.8(2)
P1 C8 C15 C20 55.7(3)
C21 C8 C15 C16 107.1(2)
C9 C8 C15 C16 -19.7(3)
P1 C8 C15 C16 -130.84(19)
C20 C15 C16 C17 -2.0(3)
C8 C15 C16 C17 -175.6(2)
C15 C16 C17 C18 0.5(4)
C16 C17 C18 C19 0.2(4)
C17 C18 C19 C20 0.6(4)
C18 C19 C20 C15 -2.2(4)
C16 C15 C20 C19 2.8(3)
C8 C15 C20 C19 176.5(2)
C9 C8 C21 C26 -130.3(2)
C15 C8 C21 C26 104.8(2)
P1 C8 C21 C26 -20.7(3)
C9 C8 C21 C22 54.5(3)
C15 C8 C21 C22 -70.3(2)
P1 C8 C21 C22 164.15(17)
C26 C21 C22 C23 3.2(3)
C8 C21 C22 C23 178.6(2)
C21 C22 C23 C24 -1.0(4)
C22 C23 C24 C25 -1.6(4)
C23 C24 C25 C26 2.0(4)
C22 C21 C26 C25 -2.8(3)
C8 C21 C26 C25 -178.0(2)
C24 C25 C26 C21 0.2(4)
C2 C1 O1 P1 115.44(18)
C1 O1 P1 C8 98.34(13)
C1 O1 P1 W1 -115.72(11)
C2 C1 P1 O1 -102.9(2)
O1 C1 P1 C8 -99.16(12)
C2 C1 P1 C8 157.93(18)
O1 C1 P1 W1 97.85(11)
C2 C1 P1 W1 -5.1(2)
C21 C8 P1 O1 81.51(15)
C9 C8 P1 O1 -157.90(13)
C15 C8 P1 O1 -38.79(18)
C21 C8 P1 C1 134.41(14)
C9 C8 P1 C1 -105.00(14)
C15 C8 P1 C1 14.11(18)
C21 C8 P1 W1 -62.00(15)
C9 C8 P1 W1 58.60(15)
C15 C8 P1 W1 177.71(12)
O2 C27 W1 C31 83(8)
O2 C27 W1 C30 -8(8)
O2 C27 W1 C28 177(100)
O2 C27 W1 C29 -93(8)
O2 C27 W1 P1 58(9)
O6 C31 W1 C27 -135(6)
O6 C31 W1 C30 -49(6)
O6 C31 W1 C28 136(6)
O6 C31 W1 C29 -26(7)
O6 C31 W1 P1 43(6)
O5 C30 W1 C27 -33.9(18)
O5 C30 W1 C31 -125.0(18)
O5 C30 W1 C28 8(2)
O5 C30 W1 C29 56.8(18)
O5 C30 W1 P1 151.1(18)
O3 C28 W1 C27 34(3)
O3 C28 W1 C31 126(3)
O3 C28 W1 C30 -7(4)
O3 C28 W1 C29 -56(3)
O3 C28 W1 P1 -150(3)
O4 C29 W1 C27 56(2)
O4 C29 W1 C31 -53(3)
O4 C29 W1 C30 -29(2)
O4 C29 W1 C28 145(2)
O4 C29 W1 P1 -121(2)
O1 P1 W1 C27 1.9(7)
C1 P1 W1 C27 -57.3(7)
C8 P1 W1 C27 142.2(7)
O1 P1 W1 C31 -23.73(10)
C1 P1 W1 C31 -82.86(12)
C8 P1 W1 C31 116.64(11)
O1 P1 W1 C30 67.20(10)
C1 P1 W1 C30 8.07(11)
C8 P1 W1 C30 -152.43(11)
O1 P1 W1 C28 -117.17(10)
C1 P1 W1 C28 -176.30(11)
C8 P1 W1 C28 23.20(11)
O1 P1 W1 C29 152.13(10)
C1 P1 W1 C29 92.99(11)
C8 P1 W1 C29 -67.50(11)
